data_7011214
loop_
_publ_author_name
'Hai-Bin Song'
'Zheng-Zhi Zhang'
'Thomas C. W. Mak'

_publ_section_title
;
 Synthesis and structural study of late transition metal complexes of
 N-[(diphenylphosphino)methyl]-2-pyridinamine and
 N-cyclohexyl-N-[(diphenylphosphino)methyl]-2-pyridinamine
;
_journal_issue 7
_journal_name_full 'J. Chem. Soc., Dalton Trans.'
_journal_page_first 1336
_journal_page_last 1343
_journal_paper_doi 10.1039/b109191n
_journal_year 2002
_chemical_formula_sum 'C19 H19 Cl4 N2 P Pd'
_chemical_formula_weight 554.53
_chemical_name_systematic
; 
? 
;
_space_group_IT_number 2
_symmetry_cell_setting triclinic
_symmetry_space_group_name_Hall '-P 1'
_symmetry_space_group_name_H-M 'P -1'
_atom_sites_solution_hydrogens geom
_atom_sites_solution_primary direct
_atom_sites_solution_secondary difmap
_audit_creation_method SHELXL-97
_cell_angle_alpha 97.913(5)
_cell_angle_beta 103.563(4)
_cell_angle_gamma 113.954(4)
_cell_formula_units_Z 2
_cell_length_a 9.703(2)
_cell_length_b 10.229(2)
_cell_length_c 12.939(3)
_cell_measurement_temperature 293(2)
_cell_volume 1101.0(4)
_computing_structure_refinement 'SHELXL-97 (Sheldrick, 1997)'
_computing_structure_solution 'SHELXS-97 (Sheldrick, 1990)'
_diffrn_ambient_temperature 293(2)
_diffrn_measured_fraction_theta_full 0.974
_diffrn_measured_fraction_theta_max 0.974
_diffrn_radiation_monochromator graphite
_diffrn_radiation_source 'fine-focus sealed tube'
_diffrn_radiation_type MoK\a
_diffrn_radiation_wavelength 0.71073
_diffrn_reflns_av_R_equivalents 0.0281
_diffrn_reflns_av_sigmaI/netI 0.0715
_diffrn_reflns_limit_h_max 12
_diffrn_reflns_limit_h_min -12
_diffrn_reflns_limit_k_max 13
_diffrn_reflns_limit_k_min -13
_diffrn_reflns_limit_l_max 17
_diffrn_reflns_limit_l_min -17
_diffrn_reflns_number 7548
_diffrn_reflns_theta_full 28.11
_diffrn_reflns_theta_max 28.11
_diffrn_reflns_theta_min 1.68
_exptl_absorpt_coefficient_mu 1.408
_exptl_absorpt_correction_T_max 1.000
_exptl_absorpt_correction_T_min 0.810
_exptl_absorpt_correction_type SADABS
_exptl_crystal_colour yellow
_exptl_crystal_density_diffrn 1.673
_exptl_crystal_density_method 'not measured'
_exptl_crystal_description prism
_exptl_crystal_F_000 552
_exptl_crystal_size_max 0.30
_exptl_crystal_size_mid 0.24
_exptl_crystal_size_min 0.20
_refine_diff_density_max 0.758
_refine_diff_density_min -0.757
_refine_diff_density_rms 0.109
_refine_ls_extinction_method none
_refine_ls_goodness_of_fit_ref 0.932
_refine_ls_hydrogen_treatment mixed
_refine_ls_matrix_type full
_refine_ls_number_parameters 244
_refine_ls_number_reflns 5232
_refine_ls_number_restraints 1
_refine_ls_restrained_S_all 0.936
_refine_ls_R_factor_all 0.0732
_refine_ls_R_factor_gt 0.0458
_refine_ls_shift/su_max 0.000
_refine_ls_shift/su_mean 0.000
_refine_ls_structure_factor_coef Fsqd
_refine_ls_weighting_details 'calc w=1/[\s^2^(Fo^2^)+(0.0592P)^2^+0.0000P] where P=(Fo^2^+2Fc^2^)/3'
_refine_ls_weighting_scheme calc
_refine_ls_wR_factor_gt 0.1082
_refine_ls_wR_factor_ref 0.1179
_reflns_number_gt 3574
_reflns_number_total 5232
_reflns_threshold_expression >2sigma(I)
_cod_data_source_file b109191n.txt
_cod_data_source_block compd4
_cod_depositor_comments
;
The following automatic conversions were performed:
'_symmetry_cell_setting' value 'Triclinic' changed to 'triclinic'
according to '/home/saulius/struct/CIF-dictionaries/cif_core.dic'
dictionary named 'cif_core.dic' version 2.4.1 from 2010-06-29.

Automatic conversion script
Id: cif_fix_enum 1527 2010-12-29 10:47:43Z saulius 
;
_cod_original_sg_symbol_H-M P-1
_cod_database_code 7011214

loop_
_symmetry_equiv_pos_as_xyz
'x, y, z'
'-x, -y, -z'

loop_
_atom_site_label
_atom_site_type_symbol
_atom_site_fract_x
_atom_site_fract_y
_atom_site_fract_z
_atom_site_U_iso_or_equiv
_atom_site_adp_type
_atom_site_occupancy
_atom_site_symmetry_multiplicity
_atom_site_calc_flag
_atom_site_refinement_flags
_atom_site_disorder_assembly
_atom_site_disorder_group
Pd1 Pd 0.23164(4) 0.71230(4) 0.09411(3) 0.03174(12) Uani 1 1 d . . .
Cl1 Cl 0.17167(16) 0.80405(14) 0.24102(10) 0.0464(3) Uani 1 1 d . . .
Cl2 Cl 0.31253(18) 0.64237(16) -0.04821(11) 0.0545(4) Uani 1 1 d . . .
P1 P 0.31302(13) 0.56806(13) 0.18170(10) 0.0321(3) Uani 1 1 d . . .
N1 N -0.1592(5) 0.1565(4) -0.0038(3) 0.0372(9) Uani 1 1 d . . .
N2 N 0.1041(4) 0.3144(4) 0.0261(3) 0.0371(9) Uani 1 1 d . . .
H2B H 0.0725 0.3655 -0.0283 0.045 Uiso 1 1 d R . .
C1 C 0.5261(5) 0.6643(5) 0.2510(4) 0.0348(10) Uani 1 1 d . . .
C2 C 0.5879(6) 0.7988(6) 0.3252(5) 0.0592(15) Uani 1 1 d . . .
H2A H 0.5213 0.8377 0.3408 0.071 Uiso 1 1 calc R . .
C3 C 0.7535(7) 0.8775(7) 0.3775(5) 0.0730(19) Uani 1 1 d . . .
H3A H 0.7958 0.9688 0.4282 0.088 Uiso 1 1 calc R . .
C4 C 0.8527(6) 0.8234(7) 0.3556(5) 0.0558(15) Uani 1 1 d . . .
H4A H 0.9619 0.8762 0.3910 0.067 Uiso 1 1 calc R . .
C5 C 0.7893(6) 0.6903(7) 0.2808(5) 0.0576(15) Uani 1 1 d . . .
H5A H 0.8562 0.6526 0.2639 0.069 Uiso 1 1 calc R . .
C6 C 0.6270(6) 0.6106(6) 0.2297(4) 0.0468(12) Uani 1 1 d . . .
H6A H 0.5858 0.5188 0.1799 0.056 Uiso 1 1 calc R . .
C7 C 0.2211(5) 0.4974(5) 0.2826(4) 0.0368(10) Uani 1 1 d . . .
C8 C 0.3042(6) 0.4674(6) 0.3702(4) 0.0545(14) Uani 1 1 d . . .
H8A H 0.4109 0.4916 0.3814 0.065 Uiso 1 1 calc R . .
C9 C 0.2304(8) 0.4012(8) 0.4421(5) 0.0707(19) Uani 1 1 d . . .
H9A H 0.2866 0.3822 0.5020 0.085 Uiso 1 1 calc R . .
C10 C 0.0723(8) 0.3647(8) 0.4226(6) 0.077(2) Uani 1 1 d . . .
H10A H 0.0220 0.3206 0.4704 0.092 Uiso 1 1 calc R . .
C11 C -0.0140(7) 0.3909(7) 0.3350(5) 0.0654(17) Uani 1 1 d . . .
H11A H -0.1215 0.3637 0.3231 0.079 Uiso 1 1 calc R . .
C12 C 0.0616(6) 0.4590(6) 0.2641(4) 0.0478(12) Uani 1 1 d . . .
H12A H 0.0052 0.4785 0.2046 0.057 Uiso 1 1 calc R . .
C13 C 0.2716(5) 0.3946(5) 0.0866(4) 0.0382(11) Uani 1 1 d . . .
H13A H 0.3319 0.4173 0.0358 0.046 Uiso 1 1 calc R . .
H13B H 0.3040 0.3340 0.1281 0.046 Uiso 1 1 calc R . .
C14 C -0.0066(6) 0.1967(5) 0.0493(4) 0.0337(10) Uani 1 1 d . . .
C15 C 0.0364(7) 0.1193(6) 0.1218(4) 0.0476(13) Uani 1 1 d . . .
H15A H 0.1430 0.1494 0.1594 0.057 Uiso 1 1 calc R . .
C16 C -0.0804(8) -0.0007(6) 0.1363(5) 0.0560(15) Uani 1 1 d . . .
H16A H -0.0541 -0.0529 0.1843 0.067 Uiso 1 1 calc R . .
C17 C -0.2392(7) -0.0445(6) 0.0789(5) 0.0593(16) Uani 1 1 d . . .
H17A H -0.3203 -0.1269 0.0869 0.071 Uiso 1 1 calc R . .
C18 C -0.2732(7) 0.0370(6) 0.0101(5) 0.0515(13) Uani 1 1 d . . .
H18A H -0.3791 0.0085 -0.0282 0.062 Uiso 1 1 calc R . .
C19 C 0.5141(15) 0.8375(13) -0.3724(8) 0.186(6) Uani 1 1 d D . .
H19A H 0.5659 0.7895 -0.4071 0.224 Uiso 1 1 calc R . .
H19B H 0.5885 0.9420 -0.3436 0.224 Uiso 1 1 calc R . .
Cl3 Cl 0.4805(4) 0.7703(4) -0.2700(3) 0.1665(13) Uani 1 1 d D . .
Cl4 Cl 0.3470(3) 0.8192(3) -0.4742(2) 0.1142(8) Uani 1 1 d D . .

loop_
_atom_site_aniso_label
_atom_site_aniso_U_11
_atom_site_aniso_U_22
_atom_site_aniso_U_33
_atom_site_aniso_U_23
_atom_site_aniso_U_13
_atom_site_aniso_U_12
Pd1 0.02578(18) 0.03170(19) 0.0362(2) 0.00886(14) 0.00794(14) 0.01274(14)
Cl1 0.0510(8) 0.0521(7) 0.0479(7) 0.0144(6) 0.0231(6) 0.0304(6)
Cl2 0.0691(9) 0.0691(9) 0.0464(8) 0.0198(7) 0.0276(7) 0.0449(8)
P1 0.0239(6) 0.0328(6) 0.0370(7) 0.0090(5) 0.0063(5) 0.0123(5)
N1 0.034(2) 0.033(2) 0.045(2) 0.0152(17) 0.0114(18) 0.0149(18)
N2 0.030(2) 0.033(2) 0.043(2) 0.0121(17) 0.0045(17) 0.0114(17)
C1 0.026(2) 0.037(3) 0.033(2) 0.0097(19) 0.0031(19) 0.011(2)
C2 0.036(3) 0.055(3) 0.069(4) -0.006(3) 0.001(3) 0.019(3)
C3 0.051(4) 0.054(4) 0.072(5) -0.009(3) -0.006(3) 0.007(3)
C4 0.025(3) 0.065(4) 0.061(4) 0.021(3) 0.001(2) 0.011(3)
C5 0.032(3) 0.074(4) 0.074(4) 0.028(3) 0.019(3) 0.027(3)
C6 0.034(3) 0.047(3) 0.055(3) 0.006(2) 0.013(2) 0.017(2)
C7 0.028(2) 0.034(2) 0.044(3) 0.012(2) 0.010(2) 0.011(2)
C8 0.034(3) 0.071(4) 0.055(3) 0.032(3) 0.009(2) 0.019(3)
C9 0.062(4) 0.096(5) 0.064(4) 0.049(4) 0.024(3) 0.034(4)
C10 0.071(5) 0.090(5) 0.082(5) 0.053(4) 0.041(4) 0.029(4)
C11 0.044(3) 0.078(4) 0.085(5) 0.037(4) 0.033(3) 0.026(3)
C12 0.038(3) 0.056(3) 0.053(3) 0.020(3) 0.019(2) 0.021(3)
C13 0.031(2) 0.035(2) 0.047(3) 0.009(2) 0.009(2) 0.015(2)
C14 0.039(3) 0.027(2) 0.031(2) 0.0046(18) 0.008(2) 0.013(2)
C15 0.046(3) 0.043(3) 0.051(3) 0.017(2) 0.007(2) 0.022(3)
C16 0.074(4) 0.046(3) 0.058(4) 0.027(3) 0.027(3) 0.030(3)
C17 0.058(4) 0.041(3) 0.087(5) 0.034(3) 0.038(3) 0.017(3)
C18 0.045(3) 0.043(3) 0.068(4) 0.017(3) 0.022(3) 0.018(3)
C19 0.169(12) 0.133(10) 0.137(10) 0.058(8) -0.019(8) -0.014(8)
Cl3 0.128(2) 0.202(3) 0.146(3) 0.091(2) 0.016(2) 0.055(2)
Cl4 0.130(2) 0.1102(17) 0.1003(17) 0.0268(13) 0.0276(15) 0.0584(16)

loop_
_atom_type_symbol
_atom_type_description
_atom_type_scat_dispersion_real
_atom_type_scat_dispersion_imag
_atom_type_scat_source
C C 0.0033 0.0016 'International Tables Vol C Tables 4.2.6.8 and 6.1.1.4'
H H 0.0000 0.0000 'International Tables Vol C Tables 4.2.6.8 and 6.1.1.4'
N N 0.0061 0.0033 'International Tables Vol C Tables 4.2.6.8 and 6.1.1.4'
P P 0.1023 0.0942 'International Tables Vol C Tables 4.2.6.8 and 6.1.1.4'
Cl Cl 0.1484 0.1585 'International Tables Vol C Tables 4.2.6.8 and 6.1.1.4'
Pd Pd -0.9988 1.0072 'International Tables Vol C Tables 4.2.6.8 and 6.1.1.4'

loop_
_geom_angle_atom_site_label_1
_geom_angle_atom_site_label_2
_geom_angle_atom_site_label_3
_geom_angle
_geom_angle_site_symmetry_1
_geom_angle_site_symmetry_3
_geom_angle_publ_flag
N1 Pd1 P1 176.55(11) 2_565 . ?
N1 Pd1 Cl2 88.29(11) 2_565 . ?
P1 Pd1 Cl2 88.26(5) . . ?
N1 Pd1 Cl1 90.16(11) 2_565 . ?
P1 Pd1 Cl1 93.29(5) . . ?
Cl2 Pd1 Cl1 174.52(5) . . ?
C1 P1 C7 106.8(2) . . ?
C1 P1 C13 106.7(2) . . ?
C7 P1 C13 101.4(2) . . ?
C1 P1 Pd1 110.56(15) . . ?
C7 P1 Pd1 117.85(16) . . ?
C13 P1 Pd1 112.57(16) . . ?
C14 N1 C18 119.3(4) . . ?
C14 N1 Pd1 122.6(3) . 2_565 ?
C18 N1 Pd1 117.7(3) . 2_565 ?
C14 N2 C13 126.1(4) . . ?
C6 C1 C2 119.0(5) . . ?
C6 C1 P1 122.8(4) . . ?
C2 C1 P1 118.2(4) . . ?
C1 C2 C3 119.1(5) . . ?
C4 C3 C2 121.4(6) . . ?
C3 C4 C5 118.6(5) . . ?
C4 C5 C6 120.8(5) . . ?
C1 C6 C5 121.1(5) . . ?
C8 C7 C12 120.1(5) . . ?
C8 C7 P1 120.4(4) . . ?
C12 C7 P1 119.1(4) . . ?
C7 C8 C9 120.7(5) . . ?
C10 C9 C8 118.3(6) . . ?
C11 C10 C9 122.3(5) . . ?
C10 C11 C12 119.0(5) . . ?
C7 C12 C11 119.6(5) . . ?
N2 C13 P1 109.6(3) . . ?
N1 C14 N2 116.2(4) . . ?
N1 C14 C15 121.2(4) . . ?
N2 C14 C15 122.6(4) . . ?
C16 C15 C14 119.0(5) . . ?
C15 C16 C17 119.7(5) . . ?
C18 C17 C16 118.4(5) . . ?
N1 C18 C17 122.4(5) . . ?
Cl3 C19 Cl4 116.2(8) . . ?

loop_
_geom_bond_atom_site_label_1
_geom_bond_atom_site_label_2
_geom_bond_distance
_geom_bond_site_symmetry_2
_geom_bond_publ_flag
Pd1 N1 2.116(4) 2_565 ?
Pd1 P1 2.2520(12) . ?
Pd1 Cl2 2.3000(13) . ?
Pd1 Cl1 2.3029(13) . ?
P1 C1 1.812(5) . ?
P1 C7 1.818(5) . ?
P1 C13 1.847(5) . ?
N1 C14 1.335(6) . ?
N1 C18 1.344(6) . ?
N1 Pd1 2.116(4) 2_565 ?
N2 C14 1.376(5) . ?
N2 C13 1.439(6) . ?
C1 C6 1.363(6) . ?
C1 C2 1.368(7) . ?
C2 C3 1.406(7) . ?
C3 C4 1.352(8) . ?
C4 C5 1.359(8) . ?
C5 C6 1.379(7) . ?
C7 C8 1.378(7) . ?
C7 C12 1.383(6) . ?
C8 C9 1.388(7) . ?
C9 C10 1.372(9) . ?
C10 C11 1.371(8) . ?
C11 C12 1.394(7) . ?
C14 C15 1.404(6) . ?
C15 C16 1.364(7) . ?
C16 C17 1.391(8) . ?
C17 C18 1.373(7) . ?
C19 Cl3 1.614(9) . ?
C19 Cl4 1.757(10) . ?
